data_4079683
loop_
_publ_author_name
'Donovan, Elizabeth S.'
'McCormick, Joseph J.'
'Nichol, Gary S.'
'Felton, Greg A. N.'

_publ_section_title
;
 Cyclic Voltammetric Studies of Chlorine-Substituted Diiron
 Benzenedithiolato Hexacarbonyl Electrocatalysts Inspired by the
 [FeFe]-Hydrogenase Active Site
;
_journal_issue 23
_journal_name_full Organometallics
_journal_page_first 8067
_journal_paper_doi 10.1021/om300938e
_journal_volume 31
_journal_year 2012
_chemical_formula_moiety 'C12 H Cl3 Fe2 O6 S2'
_chemical_formula_sum 'C12 H Cl3 Fe2 O6 S2'
_chemical_formula_weight 523.30
_chemical_name_systematic
;
 ?
;
_space_group_IT_number 2
_symmetry_cell_setting triclinic
_symmetry_space_group_name_Hall '-P 1'
_symmetry_space_group_name_H-M 'P -1'
_atom_sites_solution_hydrogens geom
_atom_sites_solution_primary direct
_atom_sites_solution_secondary difmap
_audit_creation_method SHELXL-97
_cell_angle_alpha 88.938(4)
_cell_angle_beta 80.939(4)
_cell_angle_gamma 64.881(4)
_cell_formula_units_Z 2
_cell_length_a 7.5788(5)
_cell_length_b 8.8191(6)
_cell_length_c 14.7063(9)
_cell_measurement_reflns_used 5284
_cell_measurement_temperature 100(2)
_cell_measurement_theta_max 25.30
_cell_measurement_theta_min 2.55
_cell_volume 877.59(10)
_computing_cell_refinement 'SAINT (Bruker, 2007)'
_computing_data_collection 'APEX2 (Bruker, 2007)'
_computing_data_reduction SAINT
_computing_molecular_graphics 'ORTEP3 for Windows (Farrugia, 1997)'
_computing_publication_material 'SHELXTL and local programs'
_computing_structure_refinement SHELXTL
_computing_structure_solution 'SHELXTL (Sheldrick, 2008)'
_diffrn_ambient_temperature 100(2)
_diffrn_measured_fraction_theta_full 0.982
_diffrn_measured_fraction_theta_max 0.982
_diffrn_measurement_device_type 'Bruker SMART APEXII CCD diffractometer'
_diffrn_measurement_method 'thin-slice \w scans'
_diffrn_radiation_monochromator graphite
_diffrn_radiation_source 'sealed tube'
_diffrn_radiation_type MoK\a
_diffrn_radiation_wavelength 0.71073
_diffrn_reflns_av_R_equivalents 0.0367
_diffrn_reflns_av_sigmaI/netI 0.0367
_diffrn_reflns_limit_h_max 9
_diffrn_reflns_limit_h_min -8
_diffrn_reflns_limit_k_max 10
_diffrn_reflns_limit_k_min -10
_diffrn_reflns_limit_l_max 17
_diffrn_reflns_limit_l_min -17
_diffrn_reflns_number 11513
_diffrn_reflns_theta_full 25.41
_diffrn_reflns_theta_max 25.41
_diffrn_reflns_theta_min 1.40
_exptl_absorpt_coefficient_mu 2.373
_exptl_absorpt_correction_T_max 0.9541
_exptl_absorpt_correction_T_min 0.7173
_exptl_absorpt_correction_type multi-scan
_exptl_absorpt_process_details 'SADABS; Sheldrick, 1996'
_exptl_crystal_colour red
_exptl_crystal_density_diffrn 1.980
_exptl_crystal_density_method 'not measured'
_exptl_crystal_description plate
_exptl_crystal_F_000 512
_exptl_crystal_size_max 0.15
_exptl_crystal_size_mid 0.10
_exptl_crystal_size_min 0.02
_refine_diff_density_max 0.668
_refine_diff_density_min -0.691
_refine_diff_density_rms 0.099
_refine_ls_extinction_method none
_refine_ls_goodness_of_fit_ref 1.046
_refine_ls_hydrogen_treatment constr
_refine_ls_matrix_type full
_refine_ls_number_parameters 236
_refine_ls_number_reflns 3186
_refine_ls_number_restraints 0
_refine_ls_restrained_S_all 1.046
_refine_ls_R_factor_all 0.0506
_refine_ls_R_factor_gt 0.0363
_refine_ls_shift/su_max 0.000
_refine_ls_shift/su_mean 0.000
_refine_ls_structure_factor_coef Fsqd
_refine_ls_weighting_details 'calc w=1/[\s^2^(Fo^2^)+(0.0415P)^2^+2.3169P] where P=(Fo^2^+2Fc^2^)/3'
_refine_ls_weighting_scheme calc
_refine_ls_wR_factor_gt 0.0918
_refine_ls_wR_factor_ref 0.0990
_reflns_number_gt 2602
_reflns_number_total 3186
_reflns_threshold_expression I>2\s(I)
_cod_data_source_file om300938e_si_002.cif
_cod_data_source_block ex1004
_cod_database_code 4079683

loop_
_symmetry_equiv_pos_as_xyz
'x, y, z'
'-x, -y, -z'

loop_
_atom_site_label
_atom_site_type_symbol
_atom_site_fract_x
_atom_site_fract_y
_atom_site_fract_z
_atom_site_U_iso_or_equiv
_atom_site_adp_type
_atom_site_occupancy
_atom_site_symmetry_multiplicity
_atom_site_calc_flag
_atom_site_refinement_flags
_atom_site_disorder_assembly
_atom_site_disorder_group
Fe1 Fe 0.92722(9) 0.25143(7) 0.34571(4) 0.02337(17) Uani 1 1 d . . .
Fe2 Fe 0.70807(9) 0.12664(7) 0.30848(4) 0.02445(17) Uani 1 1 d . . .
Cl1 Cl 0.44912(18) 0.70081(14) 0.15207(9) 0.0392(3) Uani 1 1 d . A .
Cl2 Cl 0.6357(3) 0.6575(3) -0.05387(14) 0.0210(7) Uani 0.438(3) 1 d P A 1
C4 C 0.7375(7) 0.4989(6) 0.0176(3) 0.0278(10) Uani 0.438(3) 1 d P A 1
C5 C 0.9037(6) 0.3545(6) -0.0164(3) 0.0257(10) Uani 0.438(3) 1 d P A 1
H5 H 0.9597 0.3419 -0.0798 0.031 Uiso 0.438(3) 1 calc PR A 1
Cl2' Cl 1.0111(3) 0.3254(3) -0.13237(11) 0.0261(6) Uani 0.562(3) 1 d P A 2
C4' C 0.7375(7) 0.4989(6) 0.0176(3) 0.0278(10) Uani 0.562(3) 1 d P A 2
H4' H 0.6804 0.5853 -0.0227 0.033 Uiso 0.562(3) 1 calc PR A 2
C5' C 0.9037(6) 0.3545(6) -0.0164(3) 0.0257(10) Uani 0.562(3) 1 d P A 2
Cl3 Cl 1.20036(18) 0.05279(17) 0.00093(8) 0.0423(3) Uani 1 1 d . A .
S1 S 0.99385(15) 0.08985(13) 0.21542(7) 0.0226(2) Uani 1 1 d . . .
S2 S 0.64385(15) 0.40030(13) 0.28873(7) 0.0230(2) Uani 1 1 d . . .
O1 O 1.1642(5) 0.4411(4) 0.2930(2) 0.0395(8) Uani 1 1 d . . .
O2 O 1.2224(5) -0.0345(4) 0.4246(2) 0.0419(9) Uani 1 1 d . . .
O3 O 0.7261(5) 0.4111(4) 0.5299(2) 0.0440(9) Uani 1 1 d . . .
O4 O 0.4700(5) 0.0765(5) 0.1826(3) 0.0575(11) Uani 1 1 d . . .
O5 O 0.9050(6) -0.2159(4) 0.3706(3) 0.0553(11) Uani 1 1 d . . .
O6 O 0.4117(5) 0.2144(4) 0.4770(2) 0.0392(8) Uani 1 1 d . . .
C1 C 0.9041(6) 0.2458(5) 0.1341(3) 0.0211(9) Uani 1 1 d . A .
C2 C 0.7368(6) 0.3909(5) 0.1690(3) 0.0219(9) Uani 1 1 d . A .
C3 C 0.6537(6) 0.5180(5) 0.1107(3) 0.0252(9) Uani 1 1 d . . .
C6 C 0.9890(6) 0.2274(5) 0.0427(3) 0.0245(9) Uani 1 1 d . . .
C7 C 1.0707(7) 0.3696(6) 0.3132(3) 0.0280(10) Uani 1 1 d . . .
C8 C 1.1079(7) 0.0781(6) 0.3939(3) 0.0317(10) Uani 1 1 d . . .
C9 C 0.8053(7) 0.3498(6) 0.4585(3) 0.0325(11) Uani 1 1 d . . .
C10 C 0.5646(7) 0.0943(6) 0.2304(3) 0.0361(12) Uani 1 1 d . . .
C11 C 0.8277(7) -0.0831(6) 0.3453(3) 0.0372(12) Uani 1 1 d . . .
C12 C 0.5263(7) 0.1825(5) 0.4114(3) 0.0303(10) Uani 1 1 d . . .

loop_
_atom_site_aniso_label
_atom_site_aniso_U_11
_atom_site_aniso_U_22
_atom_site_aniso_U_33
_atom_site_aniso_U_23
_atom_site_aniso_U_13
_atom_site_aniso_U_12
Fe1 0.0250(3) 0.0224(3) 0.0185(3) 0.0024(2) -0.0024(2) -0.0066(3)
Fe2 0.0239(3) 0.0221(3) 0.0234(3) 0.0017(2) 0.0050(2) -0.0091(3)
Cl1 0.0382(7) 0.0285(6) 0.0468(7) 0.0065(5) -0.0128(5) -0.0085(5)
Cl2 0.0275(13) 0.0284(13) 0.0187(11) 0.0153(9) -0.0129(9) -0.0204(10)
C4 0.033(2) 0.036(3) 0.027(2) 0.0133(19) -0.0137(19) -0.025(2)
C5 0.030(2) 0.040(3) 0.018(2) 0.0051(18) -0.0055(17) -0.025(2)
Cl2' 0.0378(11) 0.0440(12) 0.0103(8) 0.0055(7) -0.0030(7) -0.0311(9)
C4' 0.033(2) 0.036(3) 0.027(2) 0.0133(19) -0.0137(19) -0.025(2)
C5' 0.030(2) 0.040(3) 0.018(2) 0.0051(18) -0.0055(17) -0.025(2)
Cl3 0.0367(7) 0.0523(8) 0.0313(6) -0.0044(5) 0.0055(5) -0.0161(6)
S1 0.0216(5) 0.0222(5) 0.0202(5) 0.0023(4) 0.0006(4) -0.0071(4)
S2 0.0219(5) 0.0215(5) 0.0209(5) 0.0009(4) 0.0007(4) -0.0062(4)
O1 0.0330(19) 0.0316(18) 0.056(2) 0.0027(16) -0.0085(16) -0.0153(16)
O2 0.046(2) 0.0328(19) 0.0356(18) 0.0100(15) -0.0124(16) -0.0041(17)
O3 0.051(2) 0.040(2) 0.0227(17) -0.0020(15) -0.0028(16) -0.0038(17)
O4 0.037(2) 0.085(3) 0.055(2) -0.034(2) 0.0060(19) -0.033(2)
O5 0.055(2) 0.029(2) 0.059(2) 0.0119(17) 0.0194(19) -0.0060(18)
O6 0.0356(19) 0.039(2) 0.0309(18) 0.0048(15) 0.0099(15) -0.0101(16)
C1 0.019(2) 0.026(2) 0.0202(19) 0.0046(17) -0.0017(16) -0.0122(18)
C2 0.022(2) 0.024(2) 0.022(2) 0.0033(16) -0.0037(17) -0.0118(18)
C3 0.023(2) 0.025(2) 0.032(2) 0.0025(18) -0.0072(18) -0.0135(19)
C6 0.021(2) 0.031(2) 0.024(2) 0.0024(18) -0.0016(17) -0.0148(19)
C7 0.026(2) 0.024(2) 0.029(2) 0.0017(18) -0.0088(19) -0.004(2)
C8 0.039(3) 0.033(3) 0.022(2) 0.0003(19) -0.002(2) -0.015(2)
C9 0.038(3) 0.029(2) 0.026(2) 0.008(2) -0.007(2) -0.009(2)
C10 0.032(3) 0.034(3) 0.039(3) -0.007(2) 0.012(2) -0.016(2)
C11 0.037(3) 0.033(3) 0.034(3) 0.004(2) 0.014(2) -0.014(2)
C12 0.033(3) 0.023(2) 0.031(2) 0.0048(19) -0.002(2) -0.010(2)

loop_
_atom_type_symbol
_atom_type_description
_atom_type_scat_dispersion_real
_atom_type_scat_dispersion_imag
_atom_type_scat_source
C C 0.0033 0.0016 'International Tables Vol C Tables 4.2.6.8 and 6.1.1.4'
H H 0.0000 0.0000 'International Tables Vol C Tables 4.2.6.8 and 6.1.1.4'
O O 0.0106 0.0060 'International Tables Vol C Tables 4.2.6.8 and 6.1.1.4'
S S 0.1246 0.1234 'International Tables Vol C Tables 4.2.6.8 and 6.1.1.4'
Cl Cl 0.1484 0.1585 'International Tables Vol C Tables 4.2.6.8 and 6.1.1.4'
Fe Fe 0.3463 0.8444 'International Tables Vol C Tables 4.2.6.8 and 6.1.1.4'

loop_
_geom_angle_atom_site_label_1
_geom_angle_atom_site_label_2
_geom_angle_atom_site_label_3
_geom_angle
Fe2 Fe1 S1 56.99(3)
Fe2 Fe1 S2 57.00(3)
Fe2 Fe1 C7 150.58(14)
Fe2 Fe1 C8 100.99(16)
Fe2 Fe1 C9 101.70(16)
S1 Fe1 S2 81.22(4)
S1 Fe1 C7 101.89(14)
S1 Fe1 C8 89.51(15)
S1 Fe1 C9 158.41(17)
S2 Fe1 C7 102.91(13)
S2 Fe1 C8 157.69(16)
S2 Fe1 C9 89.79(15)
C7 Fe1 C8 98.8(2)
C7 Fe1 C9 99.2(2)
C8 Fe1 C9 91.65(19)
Fe1 Fe2 S1 56.88(3)
Fe1 Fe2 S2 57.02(3)
Fe1 Fe2 C10 150.31(15)
Fe1 Fe2 C11 101.70(18)
Fe1 Fe2 C12 101.67(16)
S1 Fe2 S2 81.16(4)
S1 Fe2 C10 103.36(14)
S1 Fe2 C11 89.57(15)
S1 Fe2 C12 157.96(16)
S2 Fe2 C10 101.16(16)
S2 Fe2 C11 158.48(18)
S2 Fe2 C12 91.13(14)
C10 Fe2 C11 99.9(2)
C10 Fe2 C12 98.4(2)
C11 Fe2 C12 90.33(19)
Cl2 C4 C5 120.3(3)
Cl2 C4 C3 119.4(4)
C5 C4 C3 120.3(4)
C4 C5 H5 120.0
C4 C5 C6 120.0(4)
H5 C5 C6 120.0
Fe1 S1 Fe2 66.13(4)
Fe1 S1 S2 49.48(3)
Fe1 S1 C1 101.23(14)
Fe2 S1 S2 49.46(3)
Fe2 S1 C1 101.20(13)
S2 S1 C1 64.26(13)
Fe1 S2 Fe2 65.98(4)
Fe1 S2 S1 49.30(3)
Fe1 S2 C2 101.16(14)
Fe2 S2 S1 49.38(3)
Fe2 S2 C2 100.42(14)
S1 S2 C2 63.87(13)
S1 C1 C2 115.3(3)
S1 C1 C6 123.7(3)
C2 C1 C6 121.0(4)
S2 C2 C1 116.5(3)
S2 C2 C3 123.8(3)
C1 C2 C3 119.7(4)
Cl1 C3 C4 119.5(3)
Cl1 C3 C2 120.8(3)
C4 C3 C2 119.6(4)
C5 C6 Cl3 119.7(3)
C5 C6 C1 119.4(4)
Cl3 C6 C1 120.9(3)
Fe1 C7 O1 178.6(4)
Fe1 C8 O2 179.0(5)
Fe1 C9 O3 179.0(5)
Fe2 C10 O4 178.3(4)
Fe2 C11 O5 178.4(5)
Fe2 C12 O6 178.5(4)

loop_
_geom_bond_atom_site_label_1
_geom_bond_atom_site_label_2
_geom_bond_distance
Fe1 Fe2 2.4759(9)
Fe1 S1 2.2677(12)
Fe1 S2 2.2738(12)
Fe1 C7 1.810(5)
Fe1 C8 1.789(5)
Fe1 C9 1.802(5)
Fe2 S1 2.2706(12)
Fe2 S2 2.2732(12)
Fe2 C10 1.804(6)
Fe2 C11 1.797(5)
Fe2 C12 1.797(5)
Cl1 C3 1.729(4)
Cl2 C4 1.715(4)
C4 C5 1.386(6)
C4 C3 1.397(6)
C4' H5' 0.950
C5 H5 0.950
C5 C6 1.398(6)
C5' Cl2' 1.7434(4)
Cl3 C6 1.717(4)
S1 S2 2.9559(14)
S1 C1 1.785(4)
S2 C2 1.780(4)
O1 C7 1.138(5)
O2 C8 1.148(5)
O3 C9 1.141(5)
O4 C10 1.136(6)
O5 C11 1.150(6)
O6 C12 1.141(5)
C1 C2 1.397(6)
C1 C6 1.376(6)
C2 C3 1.386(6)

loop_
_geom_torsion_atom_site_label_1
_geom_torsion_atom_site_label_2
_geom_torsion_atom_site_label_3
_geom_torsion_atom_site_label_4
_geom_torsion
S1 Fe1 Fe2 S2 -101.81(5)
S1 Fe1 Fe2 C10 -54.1(3)
S1 Fe1 Fe2 C11 81.71(15)
S1 Fe1 Fe2 C12 174.50(14)
S2 Fe1 Fe2 S1 101.81(5)
S2 Fe1 Fe2 C10 47.8(3)
S2 Fe1 Fe2 C11 -176.48(15)
S2 Fe1 Fe2 C12 -83.69(14)
C7 Fe1 Fe2 S1 49.3(3)
C7 Fe1 Fe2 S2 -52.5(3)
C7 Fe1 Fe2 C10 -4.7(4)
C7 Fe1 Fe2 C11 131.0(3)
C7 Fe1 Fe2 C12 -136.2(3)
C8 Fe1 Fe2 S1 -82.15(15)
C8 Fe1 Fe2 S2 176.04(15)
C8 Fe1 Fe2 C10 -136.2(3)
C8 Fe1 Fe2 C11 -0.4(2)
C8 Fe1 Fe2 C12 92.3(2)
C9 Fe1 Fe2 S1 -176.17(14)
C9 Fe1 Fe2 S2 82.01(14)
C9 Fe1 Fe2 C10 129.8(3)
C9 Fe1 Fe2 C11 -94.5(2)
C9 Fe1 Fe2 C12 -1.68(19)
Cl2 C4 C5 C6 178.4(3)
C3 C4 C5 C6 -0.4(6)
Fe2 Fe1 S1 S2 56.16(4)
Fe2 Fe1 S1 C1 97.39(14)
S2 Fe1 S1 Fe2 -56.16(4)
S2 Fe1 S1 C1 41.23(14)
C7 Fe1 S1 Fe2 -157.61(14)
C7 Fe1 S1 S2 -101.45(14)
C7 Fe1 S1 C1 -60.22(19)
C8 Fe1 S1 Fe2 103.47(16)
C8 Fe1 S1 S2 159.63(16)
C8 Fe1 S1 C1 -159.1(2)
C9 Fe1 S1 Fe2 10.2(4)
C9 Fe1 S1 S2 66.4(4)
C9 Fe1 S1 C1 107.6(4)
Fe1 Fe2 S1 S2 -56.20(4)
Fe1 Fe2 S1 C1 -97.44(14)
S2 Fe2 S1 Fe1 56.20(4)
S2 Fe2 S1 C1 -41.24(14)
C10 Fe2 S1 Fe1 155.66(16)
C10 Fe2 S1 S2 99.46(16)
C10 Fe2 S1 C1 58.2(2)
C11 Fe2 S1 Fe1 -104.30(18)
C11 Fe2 S1 S2 -160.50(18)
C11 Fe2 S1 C1 158.3(2)
C12 Fe2 S1 Fe1 -14.5(4)
C12 Fe2 S1 S2 -70.7(4)
C12 Fe2 S1 C1 -111.9(4)
Fe1 Fe2 S2 S1 56.06(4)
Fe1 Fe2 S2 C2 97.67(14)
S1 Fe2 S2 Fe1 -56.06(4)
S1 Fe2 S2 C2 41.61(14)
C10 Fe2 S2 Fe1 -158.05(14)
C10 Fe2 S2 S1 -101.99(15)
C10 Fe2 S2 C2 -60.4(2)
C11 Fe2 S2 Fe1 9.4(4)
C11 Fe2 S2 S1 65.5(4)
C11 Fe2 S2 C2 107.1(4)
C12 Fe2 S2 Fe1 103.19(15)
C12 Fe2 S2 S1 159.25(16)
C12 Fe2 S2 C2 -159.1(2)
Fe2 Fe1 S2 S1 -56.16(4)
Fe2 Fe1 S2 C2 -96.54(14)
S1 Fe1 S2 Fe2 56.16(4)
S1 Fe1 S2 C2 -40.38(14)
C7 Fe1 S2 Fe2 156.44(15)
C7 Fe1 S2 S1 100.28(15)
C7 Fe1 S2 C2 59.9(2)
C8 Fe1 S2 Fe2 -10.3(4)
C8 Fe1 S2 S1 -66.5(4)
C8 Fe1 S2 C2 -106.8(4)
C9 Fe1 S2 Fe2 -104.13(16)
C9 Fe1 S2 S1 -160.29(16)
C9 Fe1 S2 C2 159.3(2)
Fe1 S1 S2 Fe2 -91.74(4)
Fe1 S1 S2 C2 134.93(16)
Fe2 S1 S2 Fe1 91.74(4)
Fe2 S1 S2 C2 -133.33(16)
C1 S1 S2 Fe1 -134.14(15)
C1 S1 S2 Fe2 134.12(15)
C1 S1 S2 C2 0.8(2)
Fe1 S1 C1 C2 -34.8(3)
Fe1 S1 C1 C6 145.9(3)
Fe2 S1 C1 C2 32.8(3)
Fe2 S1 C1 C6 -146.5(3)
S2 S1 C1 C2 -1.0(3)
S2 S1 C1 C6 179.7(4)
S1 C1 C2 S2 1.7(4)
S1 C1 C2 C3 -178.8(3)
C6 C1 C2 S2 -179.0(3)
C6 C1 C2 C3 0.5(6)
Fe1 S2 C2 C1 32.2(3)
Fe1 S2 C2 C3 -147.4(3)
Fe2 S2 C2 C1 -35.2(3)
Fe2 S2 C2 C3 145.3(3)
S1 S2 C2 C1 -1.0(3)
S1 S2 C2 C3 179.4(4)
S2 C2 C3 Cl1 0.7(5)
S2 C2 C3 C4 180.0(3)
C1 C2 C3 Cl1 -178.9(3)
C1 C2 C3 C4 0.4(6)
Cl2 C4 C3 Cl1 0.1(5)
Cl2 C4 C3 C2 -179.3(3)
C5 C4 C3 Cl1 178.8(3)
C5 C4 C3 C2 -0.5(6)
S1 C1 C6 C5 177.8(3)
S1 C1 C6 Cl3 -3.4(5)
C2 C1 C6 C5 -1.4(6)
C2 C1 C6 Cl3 177.3(3)
C4 C5 C6 Cl3 -177.4(3)
C4 C5 C6 C1 1.3(6)
Fe2 Fe1 C7 O1 -117(17)
S1 Fe1 C7 O1 -76(17)
S2 Fe1 C7 O1 -160(17)
C8 Fe1 C7 O1 15(17)
C9 Fe1 C7 O1 108(17)
Fe2 Fe1 C8 O2 -1(23)
S1 Fe1 C8 O2 -57(23)
S2 Fe1 C8 O2 8(24)
C7 Fe1 C8 O2 -159(23)
C9 Fe1 C8 O2 101(23)
Fe2 Fe1 C9 O3 2(24)
S1 Fe1 C9 O3 -7(24)
S2 Fe1 C9 O3 58(24)
C7 Fe1 C9 O3 161(24)
C8 Fe1 C9 O3 -99(24)
Fe1 Fe2 C10 O4 -107(16)
S1 Fe2 C10 O4 -151(16)
S2 Fe2 C10 O4 -68(16)
C11 Fe2 C10 O4 117(16)
C12 Fe2 C10 O4 25(16)
Fe1 Fe2 C11 O5 41(16)
S1 Fe2 C11 O5 97(16)
S2 Fe2 C11 O5 33(16)
C10 Fe2 C11 O5 -160(16)
C12 Fe2 C11 O5 -61(16)
Fe1 Fe2 C12 O6 -127(16)
S1 Fe2 C12 O6 -114(16)
S2 Fe2 C12 O6 177(100)
C10 Fe2 C12 O6 75(16)
C11 Fe2 C12 O6 -25(16)
